data_7244238
loop_
_publ_author_name
'Yamashita, Yutaro'
'Tashiro, Shohei'
'Shionoya, Mitsuhiko'

_publ_section_title
;
 Orientational isomerisation of guest molecules in equilibrium in a
 tubular host crystal formed via halogen and hydrogen bonding
;
_journal_name_full CrystEngComm
_journal_paper_doi 10.1039/D1CE01654G
_journal_year 2022
_chemical_formula_moiety 'Br, C7 H8 Br2 N, C0.5 H Cl'
_chemical_formula_sum 'C7.5 H9 Br3 Cl N'
_chemical_formula_weight 388.34
_space_group_crystal_system orthorhombic
_space_group_IT_number 56
_space_group_name_Hall '-P 2ab 2ac'
_space_group_name_H-M_alt 'P c c n'
_atom_sites_solution_hydrogens geom
_audit_creation_date 2021-11-25
_audit_creation_method
;
Olex2 1.2
(compiled May 18 2018 14:05:52 for OlexSys, GUI svn.r5506)
;
_audit_update_record
;
2021-11-26 deposited with the CCDC.	2022-01-18 downloaded from the CCDC.
;
_cell_angle_alpha 90
_cell_angle_beta 90
_cell_angle_gamma 90
_cell_formula_units_Z 8
_cell_length_a 23.3008(2)
_cell_length_b 11.37200(10)
_cell_length_c 8.87240(10)
_cell_measurement_reflns_used 4714
_cell_measurement_temperature 168
_cell_measurement_theta_max 71.3740
_cell_measurement_theta_min 3.8110
_cell_volume 2350.98(4)
_computing_cell_refinement 'CrysAlisPro 1.171.39.46e (Rigaku OD, 2018)'
_computing_data_collection 'CrysAlisPro 1.171.39.46e (Rigaku OD, 2018)'
_computing_data_reduction 'CrysAlisPro 1.171.39.46e (Rigaku OD, 2018)'
_computing_molecular_graphics 'Olex2 (Dolomanov et al., 2009)'
_computing_publication_material 'Olex2 (Dolomanov et al., 2009)'
_computing_structure_refinement 'ShelXL (Sheldrick, 2015)'
_diffrn_ambient_temperature 168
_diffrn_detector 'CCD plate'
_diffrn_measured_fraction_theta_full 0.999
_diffrn_measured_fraction_theta_max 0.981
_diffrn_measurement_details
;
List of Runs (angles in degrees, time in seconds):

  # Type    Start    End  Width  t~exp~   \w     \q     \k     \f   Frames
#--------------------------------------------------------------------------
  1  \w    -25.00  52.00   0.50    0.50    --    0.00  38.00   0.00  154
  2  \w    -37.00  -1.00   0.50    0.50    --    0.00 -38.00 120.00   72
  3  \w     67.00  92.00   0.50    0.50    --   95.70  61.00 -60.00   50
  4  \w     34.00 116.00   0.50    0.50    --   95.70 -82.00-180.00  164
  5  \w     24.00  90.00   0.50    0.50    --   95.70 -45.00-180.00  132
  6  \w     74.00 129.00   0.50    0.50    --   95.70 -77.00-120.00  110
  7  \w     41.00 160.00   0.50    0.50    --   95.70  15.00-180.00  238
;
_diffrn_measurement_device 'four-circle diffractometer'
_diffrn_measurement_device_type 'XtaLAB AFC12 (RINC): Kappa single'
_diffrn_measurement_method '\w scans'
_diffrn_orient_matrix_type 'CrysAlisPro convention (1999,Acta A55,543-557)'
_diffrn_orient_matrix_UB_11 -0.0650778000
_diffrn_orient_matrix_UB_12 0.0218376000
_diffrn_orient_matrix_UB_13 -0.0118875000
_diffrn_orient_matrix_UB_21 -0.0102453000
_diffrn_orient_matrix_UB_22 -0.1332343000
_diffrn_orient_matrix_UB_23 -0.0157644000
_diffrn_orient_matrix_UB_31 -0.0054573000
_diffrn_orient_matrix_UB_32 -0.0107312000
_diffrn_orient_matrix_UB_33 0.1725785000
_diffrn_radiation_monochromator mirror
_diffrn_radiation_probe x-ray
_diffrn_radiation_type CuK\a
_diffrn_radiation_wavelength 1.54184
_diffrn_reflns_av_R_equivalents 0.0268
_diffrn_reflns_av_unetI/netI 0.0285
_diffrn_reflns_Laue_measured_fraction_full 0.999
_diffrn_reflns_Laue_measured_fraction_max 0.981
_diffrn_reflns_limit_h_max 27
_diffrn_reflns_limit_h_min -28
_diffrn_reflns_limit_k_max 13
_diffrn_reflns_limit_k_min -12
_diffrn_reflns_limit_l_max 10
_diffrn_reflns_limit_l_min -9
_diffrn_reflns_number 6477
_diffrn_reflns_point_group_measured_fraction_full 0.999
_diffrn_reflns_point_group_measured_fraction_max 0.981
_diffrn_reflns_theta_full 67.684
_diffrn_reflns_theta_max 72.220
_diffrn_reflns_theta_min 3.794
_diffrn_source 'Rotating-anode X-ray tube (dual wavelength)'
_diffrn_source_type 'Rigaku (Cu) X-ray DW Source'
_exptl_absorpt_coefficient_mu 14.460
_exptl_absorpt_correction_T_max 1.00000
_exptl_absorpt_correction_T_min 0.40150
_exptl_absorpt_correction_type multi-scan
_exptl_absorpt_process_details
;
CrysAlisPro 1.171.39.46e (Rigaku Oxford Diffraction, 2018)
Empirical absorption correction using spherical harmonics,
 implemented in SCALE3 ABSPACK scaling algorithm.
;
_exptl_crystal_colour colourless
_exptl_crystal_colour_primary colourless
_exptl_crystal_density_diffrn 2.194
_exptl_crystal_description plate
_exptl_crystal_F_000 1464
_exptl_crystal_size_max 0.2
_exptl_crystal_size_mid 0.1
_exptl_crystal_size_min 0.03
_refine_diff_density_max 1.376
_refine_diff_density_min -1.308
_refine_diff_density_rms 0.137
_refine_ls_extinction_method none
_refine_ls_goodness_of_fit_ref 1.078
_refine_ls_hydrogen_treatment constr
_refine_ls_matrix_type full
_refine_ls_number_parameters 120
_refine_ls_number_reflns 2268
_refine_ls_number_restraints 0
_refine_ls_restrained_S_all 1.078
_refine_ls_R_factor_all 0.0378
_refine_ls_R_factor_gt 0.0356
_refine_ls_shift/su_max 0.001
_refine_ls_shift/su_mean 0.000
_refine_ls_structure_factor_coef Fsqd
_refine_ls_weighting_details 'w=1/[\s^2^(Fo^2^)+(0.0527P)^2^+7.4516P] where P=(Fo^2^+2Fc^2^)/3'
_refine_ls_weighting_scheme calc
_refine_ls_wR_factor_gt 0.0973
_refine_ls_wR_factor_ref 0.0991
_reflns_Friedel_coverage 0.000
_reflns_number_gt 2098
_reflns_number_total 2268
_reflns_threshold_expression 'I > 2\s(I)'
_cod_data_source_file d1ce01654g2.cif
_cod_data_source_block DCM_168K
_cod_original_formula_sum 'C7.50 H9 Br3 Cl N'
_cod_database_code 7244238
_shelx_shelxl_version_number 2017/1
_chemical_oxdiff_formula CHNBrCl
_shelx_space_group_comment
;
The symmetry employed for this shelxl refinement is uniquely defined
by the following loop, which should always be used as a source of
symmetry information in preference to the above space-group names.
They are only intended as comments.
;
_shelx_estimated_absorpt_t_max 0.671
_shelx_estimated_absorpt_t_min 0.160
_reflns_odcompleteness_completeness 99.88
_reflns_odcompleteness_iscentric 1
_reflns_odcompleteness_theta 66.97
_olex2_refinement_description
;
1. Fixed Uiso
 At 1.2 times of:
  All C(H) groups, All C(H,H) groups, All N(H) groups
2. Others
 Sof(C1GB)=Sof(H1GC)=Sof(H1GD)=0.5*(1-FVAR(2))
 Sof(C1GA)=Sof(H1GB)=Sof(H1GA)=0.5*FVAR(2)
3.a Secondary CH2 refined with riding coordinates:
 C1(H1A,H1B), C7(H7A,H7B), C1GA(H1GB,H1GA), C1GB(H1GC,H1GD)
3.b Aromatic/amide H refined with riding coordinates:
 N1(H1), C3(H3), C6(H6), C4(H4)
;
_olex2_submission_special_instructions 'No special instructions were received'
_oxdiff_exptl_absorpt_empirical_details
;
Empirical correction (ABSPACK) includes:
- Absorption correction using spherical harmonics
- Frame scaling
;
_oxdiff_exptl_absorpt_empirical_full_max 1.713
_oxdiff_exptl_absorpt_empirical_full_min 0.646

loop_
_space_group_symop_operation_xyz
'x, y, z'
'-x+1/2, -y+1/2, z'
'-x, y+1/2, -z+1/2'
'x+1/2, -y, -z+1/2'
'-x, -y, -z'
'x-1/2, y-1/2, -z'
'x, -y-1/2, z-1/2'
'-x-1/2, y, z-1/2'

loop_
_atom_site_label
_atom_site_type_symbol
_atom_site_fract_x
_atom_site_fract_y
_atom_site_fract_z
_atom_site_U_iso_or_equiv
_atom_site_adp_type
_atom_site_occupancy
_atom_site_site_symmetry_order
_atom_site_calc_flag
_atom_site_refinement_flags_posn
_atom_site_refinement_flags_adp
_atom_site_refinement_flags_occupancy
_atom_site_disorder_assembly
_atom_site_disorder_group
Br3 Br 0.59148(2) 0.36865(4) 0.63801(5) 0.02704(15) Uani 1 1 d . . . . .
Br1 Br 0.55246(2) 0.82929(4) 0.10512(5) 0.02973(16) Uani 1 1 d . . . . .
Br2 Br 0.76132(2) 0.42404(5) 0.03972(6) 0.04361(18) Uani 1 1 d . . . . .
Cl1G Cl 0.68827(8) 0.7430(3) 0.2947(3) 0.1092(9) Uani 1 1 d . . . . .
N1 N 0.59074(15) 0.4559(3) 0.2963(4) 0.0277(8) Uani 1 1 d . . . . .
H1 H 0.587130 0.430116 0.389308 0.033 Uiso 1 1 calc R . . . .
C2 C 0.55894(17) 0.5809(4) 0.1014(5) 0.0236(8) Uani 1 1 d . . . . .
C3 C 0.55385(17) 0.5377(4) 0.2465(5) 0.0250(8) Uani 1 1 d . . . . .
H3 H 0.524287 0.565932 0.310775 0.030 Uiso 1 1 calc R . . . .
C6 C 0.60228(17) 0.5356(4) 0.0100(4) 0.0235(8) Uani 1 1 d . . . . .
H6 H 0.606591 0.564128 -0.089944 0.028 Uiso 1 1 calc R . . . .
C5 C 0.63922(17) 0.4493(4) 0.0631(4) 0.0247(8) Uani 1 1 d . . . . .
C1 C 0.51974(19) 0.6763(4) 0.0498(5) 0.0278(9) Uani 1 1 d . . . . .
H1A H 0.481607 0.666704 0.097412 0.033 Uiso 1 1 calc R . . . .
H1B H 0.514790 0.671786 -0.060912 0.033 Uiso 1 1 calc R . . . .
C4 C 0.63257(19) 0.4122(4) 0.2110(5) 0.0276(9) Uani 1 1 d . . . . .
H4 H 0.658046 0.355226 0.251633 0.033 Uiso 1 1 calc R . . . .
C7 C 0.6841(2) 0.3946(5) -0.0352(6) 0.0389(11) Uani 1 1 d . . . . .
H7A H 0.680563 0.426577 -0.138503 0.047 Uiso 1 1 calc R . . . .
H7B H 0.677488 0.308643 -0.040312 0.047 Uiso 1 1 calc R . . . .
C1GA C 0.750000 0.750000 0.3896(17) 0.068(5) Uani 0.70(3) 2 d S T P A 1
H1GB H 0.748118 0.819863 0.455953 0.081 Uiso 0.352(13) 1 calc R . . A 1
H1GA H 0.751883 0.680136 0.455952 0.081 Uiso 0.352(13) 1 calc R . . A 1
C1GB C 0.750000 0.750000 0.232(4) 0.078(13) Uani 0.30(3) 2 d S T P A 2
H1GC H 0.751858 0.681055 0.164267 0.093 Uiso 0.148(13) 1 calc R . . A 2
H1GD H 0.748142 0.818944 0.164265 0.093 Uiso 0.148(13) 1 calc R . . A 2

loop_
_atom_site_aniso_label
_atom_site_aniso_U_11
_atom_site_aniso_U_22
_atom_site_aniso_U_33
_atom_site_aniso_U_23
_atom_site_aniso_U_13
_atom_site_aniso_U_12
Br3 0.0254(2) 0.0333(3) 0.0224(2) 0.00481(17) -0.00090(16) 0.00305(17)
Br1 0.0355(3) 0.0249(3) 0.0287(3) 0.00064(17) -0.00467(17) 0.00227(18)
Br2 0.0267(3) 0.0631(4) 0.0410(3) -0.0099(2) -0.00082(19) 0.0020(2)
Cl1G 0.0446(8) 0.1325(19) 0.150(2) -0.0661(18) -0.0019(11) 0.0064(12)
N1 0.0341(19) 0.0295(18) 0.0195(17) 0.0070(14) -0.0033(14) -0.0042(15)
C2 0.024(2) 0.023(2) 0.024(2) 0.0008(15) -0.0041(16) -0.0025(16)
C3 0.026(2) 0.029(2) 0.0208(19) -0.0003(16) 0.0021(15) -0.0021(16)
C6 0.0222(19) 0.030(2) 0.0181(18) -0.0015(16) 0.0006(15) -0.0033(16)
C5 0.0230(19) 0.028(2) 0.0228(19) -0.0043(16) -0.0046(16) -0.0002(16)
C1 0.028(2) 0.026(2) 0.029(2) -0.0007(17) -0.0032(17) 0.0018(17)
C4 0.030(2) 0.0230(19) 0.030(2) 0.0009(17) -0.0077(17) 0.0027(17)
C7 0.027(2) 0.048(3) 0.041(3) -0.013(2) -0.0035(19) 0.010(2)
C1GA 0.073(9) 0.069(9) 0.060(8) 0.000 0.000 0.008(8)
C1GB 0.12(3) 0.08(2) 0.034(15) 0.000 0.000 0.00(2)

loop_
_atom_type_symbol
_atom_type_description
_atom_type_scat_dispersion_real
_atom_type_scat_dispersion_imag
_atom_type_scat_source
C C 0.0181 0.0091 'International Tables Vol C Tables 4.2.6.8 and 6.1.1.4'
H H 0.0000 0.0000 'International Tables Vol C Tables 4.2.6.8 and 6.1.1.4'
Br Br -0.6763 1.2805 'International Tables Vol C Tables 4.2.6.8 and 6.1.1.4'
Cl Cl 0.3639 0.7018 'International Tables Vol C Tables 4.2.6.8 and 6.1.1.4'
N N 0.0311 0.0180 'International Tables Vol C Tables 4.2.6.8 and 6.1.1.4'

loop_
_geom_angle_atom_site_label_1
_geom_angle_atom_site_label_2
_geom_angle_atom_site_label_3
_geom_angle
_geom_angle_site_symmetry_1
_geom_angle_site_symmetry_3
_geom_angle_publ_flag
C3 N1 H1 118.6 . . ?
C4 N1 H1 118.6 . . ?
C4 N1 C3 122.8(4) . . ?
C3 C2 C6 118.2(4) . . ?
C3 C2 C1 119.5(4) . . ?
C6 C2 C1 122.3(4) . . ?
N1 C3 C2 119.9(4) . . ?
N1 C3 H3 120.1 . . ?
C2 C3 H3 120.1 . . ?
C2 C6 H6 119.5 . . ?
C5 C6 C2 120.9(4) . . ?
C5 C6 H6 119.5 . . ?
C6 C5 C7 122.0(4) . . ?
C4 C5 C6 117.8(4) . . ?
C4 C5 C7 120.2(4) . . ?
Br1 C1 H1A 109.8 . . ?
Br1 C1 H1B 109.8 . . ?
C2 C1 Br1 109.3(3) . . ?
C2 C1 H1A 109.8 . . ?
C2 C1 H1B 109.8 . . ?
H1A C1 H1B 108.3 . . ?
N1 C4 C5 120.4(4) . . ?
N1 C4 H4 119.8 . . ?
C5 C4 H4 119.8 . . ?
Br2 C7 H7A 109.2 . . ?
Br2 C7 H7B 109.2 . . ?
C5 C7 Br2 112.0(3) . . ?
C5 C7 H7A 109.2 . . ?
C5 C7 H7B 109.2 . . ?
H7A C7 H7B 107.9 . . ?
Cl1G C1GA Cl1G 119.4(9) 2_665 . ?
Cl1G C1GA H1GB 107.5 2_665 . ?
Cl1G C1GA H1GB 107.5 . . ?
Cl1G C1GA H1GA 107.5 2_665 . ?
Cl1G C1GA H1GA 107.5 . . ?
H1GB C1GA H1GA 107.0 . . ?
Cl1G C1GB Cl1G 138(2) 2_665 . ?
Cl1G C1GB H1GC 102.6 2_665 . ?
Cl1G C1GB H1GC 102.6 . . ?
Cl1G C1GB H1GD 102.6 2_665 . ?
Cl1G C1GB H1GD 102.6 . . ?
H1GC C1GB H1GD 105.0 . . ?

loop_
_geom_bond_atom_site_label_1
_geom_bond_atom_site_label_2
_geom_bond_distance
_geom_bond_site_symmetry_2
_geom_bond_publ_flag
Br1 C1 1.962(4) . ?
Br2 C7 1.948(5) . ?
Cl1G C1GA 1.669(8) . ?
Cl1G C1GB 1.543(12) . ?
N1 H1 0.8800 . ?
N1 C3 1.341(5) . ?
N1 C4 1.330(6) . ?
C2 C3 1.383(6) . ?
C2 C6 1.394(6) . ?
C2 C1 1.490(6) . ?
C3 H3 0.9500 . ?
C6 H6 0.9500 . ?
C6 C5 1.388(6) . ?
C5 C4 1.386(6) . ?
C5 C7 1.497(6) . ?
C1 H1A 0.9900 . ?
C1 H1B 0.9900 . ?
C4 H4 0.9500 . ?
C7 H7A 0.9900 . ?
C7 H7B 0.9900 . ?
C1GA H1GB 0.9900 . ?
C1GA H1GA 0.9900 . ?
C1GB H1GC 0.9900 . ?
C1GB H1GD 0.9900 . ?

loop_
_geom_torsion_atom_site_label_1
_geom_torsion_atom_site_label_2
_geom_torsion_atom_site_label_3
_geom_torsion_atom_site_label_4
_geom_torsion
_geom_torsion_site_symmetry_1
_geom_torsion_site_symmetry_2
_geom_torsion_site_symmetry_3
_geom_torsion_site_symmetry_4
_geom_torsion_publ_flag
C2 C6 C5 C4 -1.8(6) . . . . ?
C2 C6 C5 C7 176.7(4) . . . . ?
C3 N1 C4 C5 -0.9(6) . . . . ?
C3 C2 C6 C5 0.1(6) . . . . ?
C3 C2 C1 Br1 86.7(4) . . . . ?
C6 C2 C3 N1 1.1(6) . . . . ?
C6 C2 C1 Br1 -91.1(4) . . . . ?
C6 C5 C4 N1 2.2(6) . . . . ?
C6 C5 C7 Br2 118.0(4) . . . . ?
C1 C2 C3 N1 -176.8(4) . . . . ?
C1 C2 C6 C5 178.0(4) . . . . ?
C4 N1 C3 C2 -0.8(6) . . . . ?
C4 C5 C7 Br2 -63.6(5) . . . . ?
C7 C5 C4 N1 -176.3(4) . . . . ?
